data_7134176
loop_
_publ_author_name
'Hruzd, Mariia'
'Kleynemeyer, Sabrina Leonie'
'Michon, Christophe'
'BASTIN, St\'ephanie'
'Pollet, Eric'
'Ritleng, Vincent'
'Sortais, Jean-Baptiste'

_publ_section_title
;
 Thioether--NHC bidentate manganese complexes as efficient phosphine-free
 catalysts for hydrogenation at room temperature
;
_journal_name_full 'Chemical Communications'
_journal_paper_doi 10.1039/D4CC06627H
_journal_year 2025
_chemical_formula_moiety 'C21 H26 Br Mn N2 O3 S'
_chemical_formula_sum 'C21 H26 Br Mn N2 O3 S'
_chemical_formula_weight 521.35
_space_group_crystal_system monoclinic
_space_group_IT_number 14
_space_group_name_Hall '-P 2ybc'
_space_group_name_H-M_alt 'P 1 21/c 1'
_atom_sites_solution_hydrogens geom
_audit_creation_method SHELXL-2018/3
_audit_update_record
;
2024-12-02 deposited with the CCDC.	2025-01-14 downloaded from the CCDC.
;
_cell_angle_alpha 90
_cell_angle_beta 101.904(2)
_cell_angle_gamma 90
_cell_formula_units_Z 4
_cell_length_a 15.7798(7)
_cell_length_b 8.0924(3)
_cell_length_c 18.2707(8)
_cell_measurement_reflns_used 9976
_cell_measurement_temperature 120(2)
_cell_measurement_theta_max 66.68
_cell_measurement_theta_min 2.86
_cell_volume 2282.93(17)
_computing_cell_refinement 'Bruker SAINT'
_computing_data_collection 'Bruker APEX3'
_computing_data_reduction 'Bruker SAINT'
_computing_molecular_graphics 'Bruker SHELXTL'
_computing_publication_material 'Bruker SHELXTL'
_computing_structure_refinement 'SHELXL-2019/3(Sheldrick, 2019)'
_computing_structure_solution 'SHELXT 2018/2 (Sheldrick, 2018)'
_diffrn_ambient_temperature 120(2)
_diffrn_measured_fraction_theta_full 0.993
_diffrn_measured_fraction_theta_max 0.993
_diffrn_measurement_device_type 'Bruker PHOTON-III CPAD'
_diffrn_measurement_method '\f and \w shuterless scans'
_diffrn_radiation_type CuK\a
_diffrn_radiation_wavelength 1.54178
_diffrn_reflns_av_R_equivalents 0.0733
_diffrn_reflns_av_unetI/netI 0.0472
_diffrn_reflns_Laue_measured_fraction_full 0.993
_diffrn_reflns_Laue_measured_fraction_max 0.993
_diffrn_reflns_limit_h_max 18
_diffrn_reflns_limit_h_min -18
_diffrn_reflns_limit_k_max 8
_diffrn_reflns_limit_k_min -9
_diffrn_reflns_limit_l_max 21
_diffrn_reflns_limit_l_min -21
_diffrn_reflns_number 24271
_diffrn_reflns_point_group_measured_fraction_full 0.993
_diffrn_reflns_point_group_measured_fraction_max 0.993
_diffrn_reflns_theta_full 66.759
_diffrn_reflns_theta_max 66.759
_diffrn_reflns_theta_min 2.862
_diffrn_source 'Mo-ImuS 3.0 microfocus tube'
_exptl_absorpt_coefficient_mu 7.803
_exptl_absorpt_correction_T_max 0.7528
_exptl_absorpt_correction_T_min 0.4878
_exptl_absorpt_correction_type multi-scan
_exptl_absorpt_process_details sadabs
_exptl_crystal_colour colourless
_exptl_crystal_density_diffrn 1.517
_exptl_crystal_density_meas ?
_exptl_crystal_description needle
_exptl_crystal_F_000 1064
_exptl_crystal_size_max 0.200
_exptl_crystal_size_mid 0.130
_exptl_crystal_size_min 0.120
_refine_diff_density_max 1.299
_refine_diff_density_min -1.710
_refine_diff_density_rms 0.204
_refine_ls_extinction_method none
_refine_ls_goodness_of_fit_ref 1.070
_refine_ls_hydrogen_treatment constr
_refine_ls_matrix_type full
_refine_ls_number_parameters 268
_refine_ls_number_reflns 4019
_refine_ls_number_restraints 0
_refine_ls_restrained_S_all 1.070
_refine_ls_R_factor_all 0.0712
_refine_ls_R_factor_gt 0.0657
_refine_ls_shift/su_max 0.000
_refine_ls_shift/su_mean 0.000
_refine_ls_structure_factor_coef Fsqd
_refine_ls_weighting_details 'w=1/[\s^2^(Fo^2^)+(0.1487P)^2^+3.7043P] where P=(Fo^2^+2Fc^2^)/3'
_refine_ls_weighting_scheme calc
_refine_ls_wR_factor_gt 0.1925
_refine_ls_wR_factor_ref 0.2010
_reflns_Friedel_coverage 0.000
_reflns_number_gt 3561
_reflns_number_total 4019
_reflns_threshold_expression 'I > 2\s(I)'
_cod_data_source_file d4cc06627h2.cif
_cod_data_source_block emcmh231011-02
_cod_depositor_comments
;
The following automatic conversions were performed:

data item '_exptl_crystal_density_meas' value 'none' was changed to
'?' -- the value is perceived as not measured.

Automatic conversion script
Id: cif_fix_values 8170 2020-07-09 18:12:32Z antanas 
;
_cod_original_sg_symbol_H-M 'P 21/c'
_cod_database_code 7134176
_shelx_shelxl_version_number 2018/3
_shelx_space_group_comment
;
The symmetry employed for this shelxl refinement is uniquely defined
by the following loop, which should always be used as a source of
symmetry information in preference to the above space-group names.
They are only intended as comments.
;
_shelx_estimated_absorpt_t_min 0.304
_shelx_estimated_absorpt_t_max 0.454

loop_
_space_group_symop_operation_xyz
'x, y, z'
'-x, y+1/2, -z+1/2'
'-x, -y, -z'
'x, -y-1/2, z-1/2'

loop_
_atom_site_label
_atom_site_type_symbol
_atom_site_fract_x
_atom_site_fract_y
_atom_site_fract_z
_atom_site_U_iso_or_equiv
_atom_site_adp_type
_atom_site_occupancy
_atom_site_site_symmetry_order
_atom_site_calc_flag
_atom_site_refinement_flags_posn
_atom_site_refinement_flags_adp
_atom_site_refinement_flags_occupancy
_atom_site_disorder_assembly
_atom_site_disorder_group
Mn1 Mn 0.23997(4) 0.63492(8) 0.27384(4) 0.0136(3) Uani 1 1 d . . . . .
Br1 Br 0.14904(3) 0.54448(7) 0.36582(3) 0.0281(2) Uani 1 1 d . . . . .
S1 S 0.10808(7) 0.72198(14) 0.19179(6) 0.0180(3) Uani 1 1 d . . . . .
C1 C 0.1100(3) 0.7525(7) 0.0910(3) 0.0255(11) Uani 1 1 d . . . . .
C2 C 0.1653(4) 0.8999(8) 0.0784(3) 0.0343(13) Uani 1 1 d . . . . .
H2A H 0.175364 0.896619 0.027273 0.051 Uiso 1 1 calc R U . . .
H2B H 0.220970 0.895370 0.114050 0.051 Uiso 1 1 calc R U . . .
H2C H 0.135222 1.002553 0.085846 0.051 Uiso 1 1 calc R U . . .
C3 C 0.0159(4) 0.7753(8) 0.0494(3) 0.0340(13) Uani 1 1 d . . . . .
H3A H -0.010643 0.865915 0.072390 0.051 Uiso 1 1 calc R U . . .
H3B H -0.016543 0.673126 0.052477 0.051 Uiso 1 1 calc R U . . .
H3C H 0.014631 0.801583 -0.003132 0.051 Uiso 1 1 calc R U . . .
C4 C 0.1470(4) 0.5934(8) 0.0643(3) 0.0329(12) Uani 1 1 d . . . . .
H4A H 0.136836 0.593236 0.009552 0.049 Uiso 1 1 calc R U . . .
H4B H 0.118357 0.497478 0.081289 0.049 Uiso 1 1 calc R U . . .
H4C H 0.209345 0.587888 0.085012 0.049 Uiso 1 1 calc R U . . .
C5 C 0.0788(3) 0.9281(7) 0.2179(3) 0.0256(11) Uani 1 1 d . . . . .
H5A H 0.114017 1.011588 0.198102 0.031 Uiso 1 1 calc R U . . .
H5B H 0.017003 0.949625 0.195965 0.031 Uiso 1 1 calc R U . . .
C6 C 0.0942(3) 0.9422(6) 0.3024(3) 0.0246(11) Uani 1 1 d . . . . .
H6A H 0.060934 1.037083 0.316043 0.030 Uiso 1 1 calc R U . . .
H6B H 0.073175 0.840806 0.323233 0.030 Uiso 1 1 calc R U . . .
N1 N 0.1866(3) 0.9653(5) 0.3350(2) 0.0172(8) Uani 1 1 d . . . . .
C7 C 0.2510(3) 0.8591(5) 0.3289(2) 0.0145(9) Uani 1 1 d . . . . .
N2 N 0.3233(3) 0.9370(5) 0.3683(2) 0.0153(8) Uani 1 1 d . . . . .
C8 C 0.3024(3) 1.0854(6) 0.3976(3) 0.0223(10) Uani 1 1 d . . . . .
H8 H 0.341783 1.160245 0.426857 0.027 Uiso 1 1 calc R U . . .
C9 C 0.2170(3) 1.1042(6) 0.3774(3) 0.0240(11) Uani 1 1 d . . . . .
H9 H 0.183533 1.193958 0.389501 0.029 Uiso 1 1 calc R U . . .
C10 C 0.4113(3) 0.8764(5) 0.3832(3) 0.0149(9) Uani 1 1 d . . . . .
C11 C 0.4664(3) 0.9236(6) 0.3358(3) 0.0173(9) Uani 1 1 d . . . . .
C12 C 0.5509(3) 0.8624(6) 0.3533(3) 0.0188(10) Uani 1 1 d . . . . .
H12 H 0.589755 0.891021 0.322005 0.023 Uiso 1 1 calc R U . . .
C13 C 0.5804(3) 0.7616(6) 0.4148(3) 0.0175(9) Uani 1 1 d . . . . .
C14 C 0.5241(3) 0.7239(6) 0.4617(2) 0.0169(9) Uani 1 1 d . . . . .
H14 H 0.543834 0.657091 0.504565 0.020 Uiso 1 1 calc R U . . .
C15 C 0.4389(3) 0.7826(5) 0.4470(2) 0.0152(9) Uani 1 1 d . . . . .
C16 C 0.4393(4) 1.0434(6) 0.2731(3) 0.0255(11) Uani 1 1 d . . . . .
H16A H 0.458309 1.154760 0.290154 0.038 Uiso 1 1 calc R U . . .
H16B H 0.376115 1.041749 0.257026 0.038 Uiso 1 1 calc R U . . .
H16C H 0.465800 1.012260 0.231087 0.038 Uiso 1 1 calc R U . . .
C17 C 0.6718(3) 0.6939(7) 0.4298(3) 0.0275(11) Uani 1 1 d . . . . .
H17A H 0.682543 0.639971 0.384526 0.041 Uiso 1 1 calc R U . . .
H17B H 0.678850 0.613273 0.470600 0.041 Uiso 1 1 calc R U . . .
H17C H 0.713041 0.784603 0.443849 0.041 Uiso 1 1 calc R U . . .
C18 C 0.3800(3) 0.7437(7) 0.5007(3) 0.0228(10) Uani 1 1 d . . . . .
H18A H 0.367536 0.845572 0.525555 0.034 Uiso 1 1 calc R U . . .
H18B H 0.408690 0.664491 0.538348 0.034 Uiso 1 1 calc R U . . .
H18C H 0.325736 0.696060 0.472954 0.034 Uiso 1 1 calc R U . . .
C19 C 0.3318(3) 0.5348(6) 0.3333(3) 0.0188(10) Uani 1 1 d . . . . .
O1 O 0.3878(2) 0.4576(4) 0.3645(2) 0.0265(8) Uani 1 1 d . . . . .
C20 C 0.3109(3) 0.6979(6) 0.2144(3) 0.0199(10) Uani 1 1 d . . . . .
O2 O 0.3600(2) 0.7308(5) 0.17784(19) 0.0263(8) Uani 1 1 d . . . . .
C21 C 0.2189(3) 0.4319(6) 0.2303(3) 0.0217(10) Uani 1 1 d . . . . .
O3 O 0.2073(3) 0.3017(5) 0.2062(2) 0.0342(9) Uani 1 1 d . . . . .

loop_
_atom_site_aniso_label
_atom_site_aniso_U_11
_atom_site_aniso_U_22
_atom_site_aniso_U_33
_atom_site_aniso_U_23
_atom_site_aniso_U_13
_atom_site_aniso_U_12
Mn1 0.0145(4) 0.0122(4) 0.0152(4) -0.0018(3) 0.0052(3) -0.0009(3)
Br1 0.0286(4) 0.0280(4) 0.0300(4) 0.0011(2) 0.0114(3) -0.0045(2)
S1 0.0147(6) 0.0208(6) 0.0189(6) -0.0009(4) 0.0045(4) -0.0020(4)
C1 0.024(3) 0.035(3) 0.018(2) 0.001(2) 0.006(2) -0.001(2)
C2 0.036(3) 0.040(3) 0.028(3) 0.016(3) 0.008(2) -0.002(3)
C3 0.025(3) 0.049(4) 0.026(3) 0.002(2) 0.001(2) 0.002(2)
C4 0.035(3) 0.039(3) 0.026(3) -0.007(2) 0.008(2) 0.003(3)
C5 0.020(2) 0.025(3) 0.029(3) -0.003(2) -0.001(2) 0.010(2)
C6 0.012(2) 0.031(3) 0.031(3) -0.008(2) 0.003(2) 0.0057(19)
N1 0.016(2) 0.017(2) 0.0185(19) -0.0024(15) 0.0036(16) 0.0000(14)
C7 0.012(2) 0.019(2) 0.014(2) -0.0002(16) 0.0048(17) -0.0011(16)
N2 0.0155(19) 0.0134(19) 0.0176(19) -0.0015(14) 0.0052(15) -0.0007(14)
C8 0.028(3) 0.015(2) 0.025(2) -0.006(2) 0.006(2) 0.000(2)
C9 0.029(3) 0.017(2) 0.028(3) -0.005(2) 0.011(2) 0.002(2)
C10 0.012(2) 0.014(2) 0.018(2) -0.0017(17) 0.0013(17) -0.0018(16)
C11 0.019(2) 0.017(2) 0.016(2) -0.0023(18) 0.0037(18) -0.0049(18)
C12 0.019(2) 0.020(2) 0.019(2) -0.0015(18) 0.0067(18) -0.0044(18)
C13 0.015(2) 0.015(2) 0.023(2) -0.0050(18) 0.0036(18) -0.0013(18)
C14 0.017(2) 0.019(2) 0.014(2) 0.0002(17) 0.0019(17) -0.0007(17)
C15 0.020(2) 0.015(2) 0.011(2) -0.0013(17) 0.0052(17) -0.0042(17)
C16 0.027(3) 0.021(3) 0.030(3) 0.009(2) 0.009(2) 0.000(2)
C17 0.019(2) 0.031(3) 0.034(3) -0.001(2) 0.009(2) 0.007(2)
C18 0.023(2) 0.027(3) 0.020(2) 0.0013(19) 0.008(2) 0.000(2)
C19 0.020(2) 0.020(2) 0.018(2) -0.0041(18) 0.0067(19) -0.0049(19)
O1 0.029(2) 0.0158(18) 0.032(2) -0.0010(14) -0.0003(16) 0.0025(14)
C20 0.024(2) 0.016(2) 0.019(2) -0.0062(18) 0.0037(19) -0.0004(19)
O2 0.0257(19) 0.032(2) 0.0255(18) -0.0002(15) 0.0149(16) -0.0019(15)
C21 0.022(2) 0.024(3) 0.021(2) 0.001(2) 0.0092(19) -0.002(2)
O3 0.051(3) 0.019(2) 0.034(2) -0.0092(16) 0.0140(18) -0.0097(17)

loop_
_atom_type_symbol
_atom_type_description
_atom_type_scat_dispersion_real
_atom_type_scat_dispersion_imag
_atom_type_scat_source
C C 0.0181 0.0091 'International Tables Vol C Tables 4.2.6.8 and 6.1.1.4'
H H 0.0000 0.0000 'International Tables Vol C Tables 4.2.6.8 and 6.1.1.4'
Br Br -0.6763 1.2805 'International Tables Vol C Tables 4.2.6.8 and 6.1.1.4'
Mn Mn -0.5299 2.8052 'International Tables Vol C Tables 4.2.6.8 and 6.1.1.4'
N N 0.0311 0.0180 'International Tables Vol C Tables 4.2.6.8 and 6.1.1.4'
O O 0.0492 0.0322 'International Tables Vol C Tables 4.2.6.8 and 6.1.1.4'
S S 0.3331 0.5567 'International Tables Vol C Tables 4.2.6.8 and 6.1.1.4'

loop_
_geom_angle_atom_site_label_1
_geom_angle_atom_site_label_2
_geom_angle_atom_site_label_3
_geom_angle
_geom_angle_site_symmetry_1
_geom_angle_site_symmetry_3
_geom_angle_publ_flag
C20 Mn1 C19 88.2(2) . . ?
C20 Mn1 C21 94.2(2) . . ?
C19 Mn1 C21 84.8(2) . . ?
C20 Mn1 C7 92.59(19) . . ?
C19 Mn1 C7 97.14(19) . . ?
C21 Mn1 C7 173.0(2) . . ?
C20 Mn1 S1 96.18(16) . . ?
C19 Mn1 S1 170.41(15) . . ?
C21 Mn1 S1 86.32(17) . . ?
C7 Mn1 S1 91.22(13) . . ?
C20 Mn1 Br1 175.81(16) . . ?
C19 Mn1 Br1 88.03(15) . . ?
C21 Mn1 Br1 87.23(15) . . ?
C7 Mn1 Br1 86.16(12) . . ?
S1 Mn1 Br1 87.84(4) . . ?
C5 S1 C1 101.2(2) . . ?
C5 S1 Mn1 109.79(17) . . ?
C1 S1 Mn1 117.80(17) . . ?
C2 C1 C3 110.9(5) . . ?
C2 C1 C4 109.9(4) . . ?
C3 C1 C4 109.7(5) . . ?
C2 C1 S1 112.3(4) . . ?
C3 C1 S1 107.1(4) . . ?
C4 C1 S1 106.7(4) . . ?
C1 C2 H2A 109.5 . . ?
C1 C2 H2B 109.5 . . ?
H2A C2 H2B 109.5 . . ?
C1 C2 H2C 109.5 . . ?
H2A C2 H2C 109.5 . . ?
H2B C2 H2C 109.5 . . ?
C1 C3 H3A 109.5 . . ?
C1 C3 H3B 109.5 . . ?
H3A C3 H3B 109.5 . . ?
C1 C3 H3C 109.5 . . ?
H3A C3 H3C 109.5 . . ?
H3B C3 H3C 109.5 . . ?
C1 C4 H4A 109.5 . . ?
C1 C4 H4B 109.5 . . ?
H4A C4 H4B 109.5 . . ?
C1 C4 H4C 109.5 . . ?
H4A C4 H4C 109.5 . . ?
H4B C4 H4C 109.5 . . ?
C6 C5 S1 109.9(4) . . ?
C6 C5 H5A 109.7 . . ?
S1 C5 H5A 109.7 . . ?
C6 C5 H5B 109.7 . . ?
S1 C5 H5B 109.7 . . ?
H5A C5 H5B 108.2 . . ?
N1 C6 C5 111.0(4) . . ?
N1 C6 H6A 109.4 . . ?
C5 C6 H6A 109.4 . . ?
N1 C6 H6B 109.4 . . ?
C5 C6 H6B 109.4 . . ?
H6A C6 H6B 108.0 . . ?
C7 N1 C9 112.4(4) . . ?
C7 N1 C6 125.8(4) . . ?
C9 N1 C6 121.8(4) . . ?
N1 C7 N2 102.8(4) . . ?
N1 C7 Mn1 127.6(3) . . ?
N2 C7 Mn1 129.6(3) . . ?
C7 N2 C8 111.3(4) . . ?
C7 N2 C10 127.3(4) . . ?
C8 N2 C10 121.3(4) . . ?
C9 C8 N2 107.6(4) . . ?
C9 C8 H8 126.2 . . ?
N2 C8 H8 126.2 . . ?
C8 C9 N1 105.9(4) . . ?
C8 C9 H9 127.1 . . ?
N1 C9 H9 127.1 . . ?
C15 C10 C11 122.8(4) . . ?
C15 C10 N2 118.0(4) . . ?
C11 C10 N2 119.1(4) . . ?
C12 C11 C10 116.5(4) . . ?
C12 C11 C16 120.9(4) . . ?
C10 C11 C16 122.4(4) . . ?
C13 C12 C11 122.6(4) . . ?
C13 C12 H12 118.7 . . ?
C11 C12 H12 118.7 . . ?
C12 C13 C14 118.5(4) . . ?
C12 C13 C17 120.4(4) . . ?
C14 C13 C17 121.0(4) . . ?
C13 C14 C15 121.2(4) . . ?
C13 C14 H14 119.4 . . ?
C15 C14 H14 119.4 . . ?
C10 C15 C14 118.1(4) . . ?
C10 C15 C18 122.0(4) . . ?
C14 C15 C18 119.9(4) . . ?
C11 C16 H16A 109.5 . . ?
C11 C16 H16B 109.5 . . ?
H16A C16 H16B 109.5 . . ?
C11 C16 H16C 109.5 . . ?
H16A C16 H16C 109.5 . . ?
H16B C16 H16C 109.5 . . ?
C13 C17 H17A 109.5 . . ?
C13 C17 H17B 109.5 . . ?
H17A C17 H17B 109.5 . . ?
C13 C17 H17C 109.5 . . ?
H17A C17 H17C 109.5 . . ?
H17B C17 H17C 109.5 . . ?
C15 C18 H18A 109.5 . . ?
C15 C18 H18B 109.5 . . ?
H18A C18 H18B 109.5 . . ?
C15 C18 H18C 109.5 . . ?
H18A C18 H18C 109.5 . . ?
H18B C18 H18C 109.5 . . ?
O1 C19 Mn1 171.9(4) . . ?
O2 C20 Mn1 175.8(4) . . ?
O3 C21 Mn1 176.9(5) . . ?

loop_
_geom_bond_atom_site_label_1
_geom_bond_atom_site_label_2
_geom_bond_distance
_geom_bond_site_symmetry_2
_geom_bond_publ_flag
Mn1 C20 1.788(5) . ?
Mn1 C19 1.813(5) . ?
Mn1 C21 1.825(5) . ?
Mn1 C7 2.064(4) . ?
Mn1 S1 2.4059(13) . ?
Mn1 Br1 2.5325(8) . ?
S1 C5 1.821(5) . ?
S1 C1 1.864(5) . ?
C1 C2 1.524(8) . ?
C1 C3 1.533(7) . ?
C1 C4 1.534(8) . ?
C2 H2A 0.9800 . ?
C2 H2B 0.9800 . ?
C2 H2C 0.9800 . ?
C3 H3A 0.9800 . ?
C3 H3B 0.9800 . ?
C3 H3C 0.9800 . ?
C4 H4A 0.9800 . ?
C4 H4B 0.9800 . ?
C4 H4C 0.9800 . ?
C5 C6 1.516(7) . ?
C5 H5A 0.9900 . ?
C5 H5B 0.9900 . ?
C6 N1 1.470(6) . ?
C6 H6A 0.9900 . ?
C6 H6B 0.9900 . ?
N1 C7 1.352(6) . ?
N1 C9 1.393(6) . ?
C7 N2 1.372(6) . ?
N2 C8 1.382(6) . ?
N2 C10 1.444(6) . ?
C8 C9 1.331(8) . ?
C8 H8 0.9500 . ?
C9 H9 0.9500 . ?
C10 C15 1.384(6) . ?
C10 C11 1.401(6) . ?
C11 C12 1.396(7) . ?
C11 C16 1.494(7) . ?
C12 C13 1.388(7) . ?
C12 H12 0.9500 . ?
C13 C14 1.389(7) . ?
C13 C17 1.514(6) . ?
C14 C15 1.398(7) . ?
C14 H14 0.9500 . ?
C15 C18 1.517(6) . ?
C16 H16A 0.9800 . ?
C16 H16B 0.9800 . ?
C16 H16C 0.9800 . ?
C17 H17A 0.9800 . ?
C17 H17B 0.9800 . ?
C17 H17C 0.9800 . ?
C18 H18A 0.9800 . ?
C18 H18B 0.9800 . ?
C18 H18C 0.9800 . ?
C19 O1 1.135(6) . ?
C20 O2 1.153(6) . ?
C21 O3 1.143(7) . ?

loop_
_geom_torsion_atom_site_label_1
_geom_torsion_atom_site_label_2
_geom_torsion_atom_site_label_3
_geom_torsion_atom_site_label_4
_geom_torsion
_geom_torsion_site_symmetry_1
_geom_torsion_site_symmetry_2
_geom_torsion_site_symmetry_3
_geom_torsion_site_symmetry_4
_geom_torsion_publ_flag
C5 S1 C1 C2 51.4(4) . . . . ?
Mn1 S1 C1 C2 -68.3(4) . . . . ?
C5 S1 C1 C3 -70.7(4) . . . . ?
Mn1 S1 C1 C3 169.7(3) . . . . ?
C5 S1 C1 C4 171.9(4) . . . . ?
Mn1 S1 C1 C4 52.2(4) . . . . ?
C1 S1 C5 C6 -166.6(4) . . . . ?
Mn1 S1 C5 C6 -41.4(4) . . . . ?
S1 C5 C6 N1 77.9(5) . . . . ?
C5 C6 N1 C7 -60.2(6) . . . . ?
C5 C6 N1 C9 120.5(5) . . . . ?
C9 N1 C7 N2 -0.7(5) . . . . ?
C6 N1 C7 N2 179.9(4) . . . . ?
C9 N1 C7 Mn1 178.8(3) . . . . ?
C6 N1 C7 Mn1 -0.5(7) . . . . ?
N1 C7 N2 C8 0.5(5) . . . . ?
Mn1 C7 N2 C8 -179.1(3) . . . . ?
N1 C7 N2 C10 177.3(4) . . . . ?
Mn1 C7 N2 C10 -2.3(7) . . . . ?
C7 N2 C8 C9 0.0(6) . . . . ?
C10 N2 C8 C9 -177.1(4) . . . . ?
N2 C8 C9 N1 -0.4(6) . . . . ?
C7 N1 C9 C8 0.7(6) . . . . ?
C6 N1 C9 C8 -179.9(4) . . . . ?
C7 N2 C10 C15 -89.2(6) . . . . ?
C8 N2 C10 C15 87.3(5) . . . . ?
C7 N2 C10 C11 95.1(5) . . . . ?
C8 N2 C10 C11 -88.4(5) . . . . ?
C15 C10 C11 C12 3.9(7) . . . . ?
N2 C10 C11 C12 179.4(4) . . . . ?
C15 C10 C11 C16 -171.4(4) . . . . ?
N2 C10 C11 C16 4.1(7) . . . . ?
C10 C11 C12 C13 -0.7(7) . . . . ?
C16 C11 C12 C13 174.7(4) . . . . ?
C11 C12 C13 C14 -1.8(7) . . . . ?
C11 C12 C13 C17 177.9(4) . . . . ?
C12 C13 C14 C15 1.4(7) . . . . ?
C17 C13 C14 C15 -178.3(4) . . . . ?
C11 C10 C15 C14 -4.3(7) . . . . ?
N2 C10 C15 C14 -179.9(4) . . . . ?
C11 C10 C15 C18 175.3(4) . . . . ?
N2 C10 C15 C18 -0.3(6) . . . . ?
C13 C14 C15 C10 1.5(7) . . . . ?
C13 C14 C15 C18 -178.1(4) . . . . ?
